data_4333907
loop_
_publ_author_name
'Chung-Hung Hsieh'
'Scott M. Brothers'
'Joseph H. Reibenspies'
'Michael B. Hall'
'Codrina V. Popescu'
'Marcetta Y. Darensbourg'

_publ_section_title
;
 Ambidentate Thiocyanate and Cyanate Ligands in Dinitrosyl Iron Complexes
;
_journal_name_full 'Inorganic Chemistry'
_journal_page_first 2119
_journal_page_last 2124
_journal_paper_doi 10.1021/ic3025149
_journal_volume 52
_journal_year 2013
_chemical_formula_sum 'C38 H30 Fe N5 O2 P2 S2'
_chemical_formula_weight 770.58
_chemical_name_systematic
; 
 ? 
;
_space_group_IT_number 2
_symmetry_cell_setting triclinic
_symmetry_space_group_name_Hall '-P 1'
_symmetry_space_group_name_H-M 'P -1'
_atom_sites_solution_hydrogens geom
_atom_sites_solution_primary direct
_atom_sites_solution_secondary difmap
_audit_creation_method SHELXL-97
_cell_angle_alpha 74.333(4)
_cell_angle_beta 84.257(4)
_cell_angle_gamma 68.474(4)
_cell_formula_units_Z 2
_cell_length_a 10.9499(16)
_cell_length_b 12.5890(19)
_cell_length_c 14.767(2)
_cell_measurement_temperature 110(2)
_cell_measurement_theta_max 28.15
_cell_measurement_theta_min 2.16
_cell_volume 1823.3(5)
_computing_cell_refinement 'Bruker APEXII'
_computing_data_collection 'Bruker APEXII'
_computing_data_reduction 'Bruker SAINT'
_computing_molecular_graphics 'Bruker SHELXTL'
_computing_publication_material 'Bruker SHELXTL'
_computing_structure_refinement 'SHELXL-97 (Sheldrick, 1997)'
_computing_structure_solution 'SHELXS-97 (Sheldrick, 1990)'
_diffrn_ambient_temperature 110(2)
_diffrn_measured_fraction_theta_full 0.997
_diffrn_measured_fraction_theta_max 0.997
_diffrn_measurement_device_type 'Bruker APEX-II CCD'
_diffrn_measurement_method '\f and \w scans'
_diffrn_radiation_monochromator graphite
_diffrn_radiation_source 'fine-focus sealed tube'
_diffrn_radiation_type MoK\a
_diffrn_radiation_wavelength 0.71073
_diffrn_reflns_av_R_equivalents 0.0232
_diffrn_reflns_av_sigmaI/netI 0.0265
_diffrn_reflns_limit_h_max 13
_diffrn_reflns_limit_h_min -13
_diffrn_reflns_limit_k_max 14
_diffrn_reflns_limit_k_min -14
_diffrn_reflns_limit_l_max 17
_diffrn_reflns_limit_l_min -17
_diffrn_reflns_number 18071
_diffrn_reflns_theta_full 25.00
_diffrn_reflns_theta_max 25.00
_diffrn_reflns_theta_min 1.43
_exptl_absorpt_coefficient_mu 0.657
_exptl_absorpt_correction_T_max 0.9805
_exptl_absorpt_correction_T_min 0.8272
_exptl_absorpt_correction_type multi-scan
_exptl_absorpt_process_details sadabs
_exptl_crystal_colour 'dark brown'
_exptl_crystal_density_diffrn 1.404
_exptl_crystal_description needle
_exptl_crystal_F_000 794
_exptl_crystal_size_max 0.30
_exptl_crystal_size_mid 0.03
_exptl_crystal_size_min 0.03
_refine_diff_density_max 0.413
_refine_diff_density_min -0.366
_refine_diff_density_rms 0.063
_refine_ls_extinction_method none
_refine_ls_goodness_of_fit_ref 1.137
_refine_ls_hydrogen_treatment constr
_refine_ls_matrix_type full
_refine_ls_number_parameters 451
_refine_ls_number_reflns 6392
_refine_ls_number_restraints 0
_refine_ls_restrained_S_all 1.137
_refine_ls_R_factor_all 0.0396
_refine_ls_R_factor_gt 0.0329
_refine_ls_shift/su_max 0.001
_refine_ls_shift/su_mean 0.000
_refine_ls_structure_factor_coef Fsqd
_refine_ls_weighting_details 'calc w=1/[\s^2^(Fo^2^)+(0.0564P)^2^+0.6968P] where P=(Fo^2^+2Fc^2^)/3'
_refine_ls_weighting_scheme calc
_refine_ls_wR_factor_gt 0.0955
_refine_ls_wR_factor_ref 0.1042
_reflns_number_gt 5510
_reflns_number_total 6392
_reflns_threshold_expression >2sigma(I)
_cod_data_source_file ic3025149_si_002_1.cif
_cod_data_source_block dnicscn_0m
_cod_original_cell_volume 1823.2(5)
_cod_database_code 4333907

loop_
_symmetry_equiv_pos_as_xyz
'x, y, z'
'-x, -y, -z'

loop_
_atom_site_label
_atom_site_type_symbol
_atom_site_fract_x
_atom_site_fract_y
_atom_site_fract_z
_atom_site_U_iso_or_equiv
_atom_site_adp_type
_atom_site_occupancy
_atom_site_symmetry_multiplicity
_atom_site_calc_flag
_atom_site_refinement_flags
Fe1 Fe 0.83519(3) 0.36062(3) 0.11000(3) 0.03078(12) Uani 1 1 d .
N1 N 0.9705(2) 0.25919(19) 0.07570(16) 0.0373(5) Uani 1 1 d .
N2 N 0.8257(2) 0.49749(19) 0.04554(16) 0.0353(5) Uani 1 1 d .
O1 O 1.0638(2) 0.21529(18) 0.03453(16) 0.0536(6) Uani 1 1 d .
O2 O 0.85187(19) 0.57359(17) -0.00804(15) 0.0478(5) Uani 1 1 d .
C1 C 0.5855(2) 0.3055(2) 0.08766(16) 0.0280(5) Uani 1 1 d .
C2 C 0.8569(2) 0.3447(2) 0.3245(2) 0.0313(6) Uani 1 1 d .
N3 N 0.6797(2) 0.32640(18) 0.09155(15) 0.0333(5) Uani 1 1 d .
N4 N 0.8486(2) 0.35021(19) 0.24483(17) 0.0361(5) Uani 1 1 d .
S1 S 0.45330(7) 0.27661(6) 0.08493(5) 0.03913(18) Uani 1 1 d .
S2 S 0.86920(7) 0.33531(6) 0.43485(5) 0.04275(19) Uani 1 1 d .
C3 C 0.5293(2) 0.65487(18) 0.29238(14) 0.0177(4) Uani 1 1 d .
C4 C 0.5305(2) 0.64593(18) 0.20015(15) 0.0191(4) Uani 1 1 d .
H4 H 0.5456 0.7048 0.1494 0.023 Uiso 1 1 calc R
C5 C 0.5098(2) 0.55141(19) 0.18252(15) 0.0221(5) Uani 1 1 d .
H5 H 0.5095 0.5460 0.1196 0.026 Uiso 1 1 calc R
C6 C 0.4896(2) 0.46453(19) 0.25643(16) 0.0225(5) Uani 1 1 d .
H6 H 0.4764 0.3993 0.2440 0.027 Uiso 1 1 calc R
C7 C 0.4885(2) 0.4725(2) 0.34755(16) 0.0263(5) Uani 1 1 d .
H7 H 0.4745 0.4127 0.3979 0.032 Uiso 1 1 calc R
C8 C 0.5076(2) 0.5677(2) 0.36632(16) 0.0257(5) Uani 1 1 d .
H8 H 0.5060 0.5734 0.4293 0.031 Uiso 1 1 calc R
C9 C 0.7572(2) 0.95700(18) 0.10274(14) 0.0173(4) Uani 1 1 d .
C10 C 0.6734(2) 0.9571(2) 0.03804(15) 0.0241(5) Uani 1 1 d .
H10 H 0.6202 0.9098 0.0562 0.029 Uiso 1 1 calc R
C11 C 0.6677(2) 1.0261(2) -0.05261(16) 0.0300(5) Uani 1 1 d .
H11 H 0.6099 1.0267 -0.0968 0.036 Uiso 1 1 calc R
C12 C 0.7457(2) 1.0946(2) -0.07978(15) 0.0270(5) Uani 1 1 d .
H12 H 0.7414 1.1417 -0.1425 0.032 Uiso 1 1 calc R
C13 C 0.8296(2) 1.0946(2) -0.01600(16) 0.0253(5) Uani 1 1 d .
H13 H 0.8829 1.1418 -0.0347 0.030 Uiso 1 1 calc R
C14 C 0.8361(2) 1.02560(19) 0.07551(15) 0.0220(5) Uani 1 1 d .
H14 H 0.8941 1.0251 0.1195 0.026 Uiso 1 1 calc R
C15 C 0.6142(2) 0.74427(18) 0.42877(14) 0.0181(4) Uani 1 1 d .
C16 C 0.7283(2) 0.64516(19) 0.45519(15) 0.0225(5) Uani 1 1 d .
H16 H 0.7643 0.5937 0.4149 0.027 Uiso 1 1 calc R
C17 C 0.7887(2) 0.6220(2) 0.53977(16) 0.0278(5) Uani 1 1 d .
H17 H 0.8658 0.5545 0.5579 0.033 Uiso 1 1 calc R
C18 C 0.7360(2) 0.6982(2) 0.59826(16) 0.0296(5) Uani 1 1 d .
H18 H 0.7785 0.6835 0.6557 0.035 Uiso 1 1 calc R
C19 C 0.6218(2) 0.7954(2) 0.57320(16) 0.0280(5) Uani 1 1 d .
H19 H 0.5855 0.8460 0.6141 0.034 Uiso 1 1 calc R
C20 C 0.5603(2) 0.8188(2) 0.48859(15) 0.0226(5) Uani 1 1 d .
H20 H 0.4819 0.8852 0.4715 0.027 Uiso 1 1 calc R
C21 C 0.3899(2) 0.8946(2) 0.30639(14) 0.0199(5) Uani 1 1 d .
C22 C 0.3749(2) 1.0127(2) 0.26513(16) 0.0252(5) Uani 1 1 d .
H22 H 0.4496 1.0333 0.2424 0.030 Uiso 1 1 calc R
C23 C 0.2511(3) 1.0996(2) 0.25743(18) 0.0354(6) Uani 1 1 d .
H23 H 0.2410 1.1796 0.2287 0.043 Uiso 1 1 calc R
C24 C 0.1424(2) 1.0702(3) 0.29152(19) 0.0387(7) Uani 1 1 d .
H24 H 0.0578 1.1300 0.2864 0.046 Uiso 1 1 calc R
C25 C 0.1561(2) 0.9546(3) 0.33284(18) 0.0372(6) Uani 1 1 d .
H25 H 0.0809 0.9352 0.3561 0.045 Uiso 1 1 calc R
C26 C 0.2794(2) 0.8656(2) 0.34089(16) 0.0277(5) Uani 1 1 d .
H26 H 0.2883 0.7859 0.3695 0.033 Uiso 1 1 calc R
C27 C 0.7790(2) 0.93986(18) 0.30103(14) 0.0168(4) Uani 1 1 d .
C28 C 0.7146(2) 1.06221(19) 0.28096(15) 0.0224(5) Uani 1 1 d .
H28 H 0.6674 1.1029 0.2238 0.027 Uiso 1 1 calc R
C29 C 0.7194(2) 1.1241(2) 0.34418(16) 0.0275(5) Uani 1 1 d .
H29 H 0.6766 1.2073 0.3301 0.033 Uiso 1 1 calc R
C30 C 0.7869(2) 1.0643(2) 0.42814(16) 0.0270(5) Uani 1 1 d .
H30 H 0.7910 1.1070 0.4711 0.032 Uiso 1 1 calc R
C31 C 0.8482(2) 0.9429(2) 0.44986(15) 0.0242(5) Uani 1 1 d .
H31 H 0.8924 0.9025 0.5083 0.029 Uiso 1 1 calc R
C32 C 0.8455(2) 0.88000(19) 0.38638(15) 0.0200(5) Uani 1 1 d .
H32 H 0.8885 0.7968 0.4009 0.024 Uiso 1 1 calc R
C33 C 0.9159(2) 0.73689(18) 0.22332(14) 0.0175(4) Uani 1 1 d .
C34 C 1.0375(2) 0.7477(2) 0.22833(16) 0.0229(5) Uani 1 1 d .
H34 H 1.0413 0.8180 0.2382 0.028 Uiso 1 1 calc R
C35 C 1.1524(2) 0.6561(2) 0.21891(17) 0.0275(5) Uani 1 1 d .
H35 H 1.2350 0.6629 0.2238 0.033 Uiso 1 1 calc R
C36 C 1.1472(2) 0.5546(2) 0.20238(17) 0.0285(5) Uani 1 1 d .
H36 H 1.2260 0.4933 0.1933 0.034 Uiso 1 1 calc R
C37 C 1.0267(2) 0.5425(2) 0.19912(18) 0.0300(5) Uani 1 1 d .
H37 H 1.0234 0.4720 0.1896 0.036 Uiso 1 1 calc R
C38 C 0.9115(2) 0.6331(2) 0.20974(16) 0.0243(5) Uani 1 1 d .
H38 H 0.8292 0.6244 0.2077 0.029 Uiso 1 1 calc R
N5 N 0.64018(17) 0.82532(15) 0.23152(12) 0.0181(4) Uani 1 1 d .
P1 P 0.76589(5) 0.86189(5) 0.21914(4) 0.01513(13) Uani 1 1 d .
P2 P 0.55047(5) 0.78171(5) 0.31222(4) 0.01579(13) Uani 1 1 d .

loop_
_atom_site_aniso_label
_atom_site_aniso_U_11
_atom_site_aniso_U_22
_atom_site_aniso_U_33
_atom_site_aniso_U_23
_atom_site_aniso_U_13
_atom_site_aniso_U_12
Fe1 0.0249(2) 0.0270(2) 0.0404(2) -0.01229(16) 0.00280(15) -0.00713(15)
N1 0.0293(12) 0.0345(12) 0.0470(14) -0.0145(11) 0.0009(10) -0.0073(10)
N2 0.0257(11) 0.0347(12) 0.0448(13) -0.0094(10) -0.0009(9) -0.0102(10)
O1 0.0376(12) 0.0493(13) 0.0705(15) -0.0278(11) 0.0111(10) -0.0053(10)
O2 0.0375(11) 0.0403(11) 0.0596(13) 0.0015(10) -0.0040(9) -0.0160(9)
C1 0.0313(14) 0.0215(12) 0.0249(12) -0.0063(10) 0.0003(10) -0.0020(10)
C2 0.0227(12) 0.0209(12) 0.0506(17) -0.0101(11) -0.0036(11) -0.0065(10)
N3 0.0305(12) 0.0295(12) 0.0415(13) -0.0148(10) 0.0036(9) -0.0092(10)
N4 0.0313(12) 0.0326(12) 0.0464(15) -0.0124(10) 0.0013(10) -0.0123(10)
S1 0.0316(4) 0.0431(4) 0.0416(4) -0.0060(3) -0.0067(3) -0.0137(3)
S2 0.0502(4) 0.0301(4) 0.0458(4) -0.0104(3) -0.0152(3) -0.0074(3)
C3 0.0152(10) 0.0193(11) 0.0203(11) -0.0056(9) -0.0006(8) -0.0075(9)
C4 0.0152(10) 0.0185(11) 0.0199(11) -0.0037(9) 0.0008(8) -0.0028(9)
C5 0.0186(11) 0.0246(12) 0.0225(11) -0.0104(9) -0.0003(9) -0.0039(9)
C6 0.0172(11) 0.0190(11) 0.0327(13) -0.0097(9) -0.0021(9) -0.0053(9)
C7 0.0304(13) 0.0261(12) 0.0252(12) -0.0019(10) 0.0001(10) -0.0164(10)
C8 0.0330(13) 0.0309(13) 0.0190(11) -0.0056(10) 0.0017(9) -0.0190(11)
C9 0.0166(10) 0.0187(11) 0.0149(10) -0.0048(8) 0.0023(8) -0.0046(9)
C10 0.0214(11) 0.0314(13) 0.0200(11) -0.0053(9) -0.0001(9) -0.0109(10)
C11 0.0272(13) 0.0425(15) 0.0195(12) -0.0065(10) -0.0027(10) -0.0118(11)
C12 0.0290(12) 0.0303(13) 0.0149(11) -0.0010(9) 0.0024(9) -0.0067(10)
C13 0.0254(12) 0.0262(12) 0.0222(12) -0.0024(9) 0.0054(9) -0.0108(10)
C14 0.0211(11) 0.0256(12) 0.0194(11) -0.0050(9) 0.0016(9) -0.0093(9)
C15 0.0193(11) 0.0216(11) 0.0163(10) -0.0026(8) 0.0004(8) -0.0123(9)
C16 0.0239(12) 0.0225(12) 0.0218(11) -0.0043(9) 0.0018(9) -0.0104(10)
C17 0.0247(12) 0.0280(13) 0.0281(13) 0.0009(10) -0.0059(10) -0.0106(10)
C18 0.0384(14) 0.0357(14) 0.0194(12) -0.0009(10) -0.0074(10) -0.0210(12)
C19 0.0373(14) 0.0340(13) 0.0206(12) -0.0112(10) 0.0026(10) -0.0192(11)
C20 0.0230(11) 0.0245(12) 0.0227(11) -0.0063(9) 0.0008(9) -0.0111(9)
C21 0.0161(10) 0.0300(12) 0.0160(10) -0.0116(9) -0.0002(8) -0.0067(9)
C22 0.0230(12) 0.0273(12) 0.0267(12) -0.0126(10) -0.0039(9) -0.0057(10)
C23 0.0369(15) 0.0292(14) 0.0362(14) -0.0160(11) -0.0098(11) 0.0009(11)
C24 0.0237(13) 0.0495(17) 0.0382(15) -0.0277(13) -0.0075(11) 0.0063(12)
C25 0.0170(12) 0.066(2) 0.0341(14) -0.0274(14) 0.0029(10) -0.0114(12)
C26 0.0224(12) 0.0415(14) 0.0237(12) -0.0150(10) 0.0021(9) -0.0121(11)
C27 0.0166(10) 0.0203(11) 0.0154(10) -0.0052(8) 0.0047(8) -0.0095(9)
C28 0.0227(11) 0.0231(12) 0.0195(11) -0.0037(9) 0.0008(9) -0.0075(9)
C29 0.0296(13) 0.0226(12) 0.0303(13) -0.0102(10) 0.0043(10) -0.0078(10)
C30 0.0287(13) 0.0352(14) 0.0253(12) -0.0166(10) 0.0049(10) -0.0159(11)
C31 0.0248(12) 0.0347(13) 0.0172(11) -0.0070(10) 0.0011(9) -0.0153(10)
C32 0.0188(11) 0.0225(11) 0.0197(11) -0.0032(9) 0.0012(8) -0.0102(9)
C33 0.0172(10) 0.0194(11) 0.0137(10) -0.0012(8) 0.0009(8) -0.0064(9)
C34 0.0201(11) 0.0209(11) 0.0273(12) -0.0033(9) -0.0007(9) -0.0085(9)
C35 0.0168(11) 0.0265(12) 0.0360(14) -0.0018(10) 0.0000(10) -0.0085(10)
C36 0.0194(12) 0.0208(12) 0.0372(14) -0.0049(10) 0.0029(10) -0.0003(9)
C37 0.0279(13) 0.0214(12) 0.0408(14) -0.0098(10) -0.0001(11) -0.0073(10)
C38 0.0196(11) 0.0249(12) 0.0302(12) -0.0075(10) -0.0019(9) -0.0089(9)
N5 0.0174(9) 0.0230(10) 0.0163(9) -0.0047(7) 0.0009(7) -0.0102(8)
P1 0.0141(3) 0.0170(3) 0.0143(3) -0.0030(2) 0.0006(2) -0.0064(2)
P2 0.0146(3) 0.0190(3) 0.0153(3) -0.0050(2) 0.0013(2) -0.0076(2)

loop_
_atom_type_symbol
_atom_type_description
_atom_type_scat_dispersion_real
_atom_type_scat_dispersion_imag
_atom_type_scat_source
C C 0.0033 0.0016 'International Tables Vol C Tables 4.2.6.8 and 6.1.1.4'
H H 0.0000 0.0000 'International Tables Vol C Tables 4.2.6.8 and 6.1.1.4'
N N 0.0061 0.0033 'International Tables Vol C Tables 4.2.6.8 and 6.1.1.4'
P P 0.1023 0.0942 'International Tables Vol C Tables 4.2.6.8 and 6.1.1.4'
S S 0.1246 0.1234 'International Tables Vol C Tables 4.2.6.8 and 6.1.1.4'
Fe Fe 0.3463 0.8444 'International Tables Vol C Tables 4.2.6.8 and 6.1.1.4'
O O 0.0106 0.0060 'International Tables Vol C Tables 4.2.6.8 and 6.1.1.4'

loop_
_geom_angle_atom_site_label_1
_geom_angle_atom_site_label_2
_geom_angle_atom_site_label_3
_geom_angle
N2 Fe1 N1 108.75(11)
N2 Fe1 N3 111.41(9)
N1 Fe1 N3 108.74(10)
N2 Fe1 N4 109.35(10)
N1 Fe1 N4 109.90(10)
N3 Fe1 N4 108.67(9)
O1 N1 Fe1 162.4(2)
O2 N2 Fe1 161.3(2)
N3 C1 S1 178.6(2)
N4 C2 S2 179.2(2)
C1 N3 Fe1 174.9(2)
C2 N4 Fe1 179.5(2)
C4 C3 C8 119.51(19)
C4 C3 P2 118.75(16)
C8 C3 P2 121.71(16)
C5 C4 C3 120.03(19)
C5 C4 H4 120.0
C3 C4 H4 120.0
C4 C5 C6 120.2(2)
C4 C5 H5 119.9
C6 C5 H5 119.9
C7 C6 C5 120.2(2)
C7 C6 H6 119.9
C5 C6 H6 119.9
C6 C7 C8 120.3(2)
C6 C7 H7 119.9
C8 C7 H7 119.9
C7 C8 C3 119.8(2)
C7 C8 H8 120.1
C3 C8 H8 120.1
C10 C9 C14 120.0(2)
C10 C9 P1 118.31(16)
C14 C9 P1 121.68(16)
C11 C10 C9 119.7(2)
C11 C10 H10 120.2
C9 C10 H10 120.2
C10 C11 C12 120.5(2)
C10 C11 H11 119.8
C12 C11 H11 119.8
C13 C12 C11 120.2(2)
C13 C12 H12 119.9
C11 C12 H12 119.9
C12 C13 C14 119.9(2)
C12 C13 H13 120.1
C14 C13 H13 120.1
C13 C14 C9 119.8(2)
C13 C14 H14 120.1
C9 C14 H14 120.1
C20 C15 C16 119.9(2)
C20 C15 P2 121.02(17)
C16 C15 P2 118.70(16)
C17 C16 C15 120.1(2)
C17 C16 H16 119.9
C15 C16 H16 119.9
C16 C17 C18 119.7(2)
C16 C17 H17 120.2
C18 C17 H17 120.2
C19 C18 C17 120.5(2)
C19 C18 H18 119.8
C17 C18 H18 119.8
C18 C19 C20 120.1(2)
C18 C19 H19 119.9
C20 C19 H19 119.9
C19 C20 C15 119.7(2)
C19 C20 H20 120.2
C15 C20 H20 120.2
C22 C21 C26 119.4(2)
C22 C21 P2 119.67(16)
C26 C21 P2 120.88(18)
C23 C22 C21 120.0(2)
C23 C22 H22 120.0
C21 C22 H22 120.0
C24 C23 C22 120.1(2)
C24 C23 H23 119.9
C22 C23 H23 119.9
C25 C24 C23 120.3(2)
C25 C24 H24 119.9
C23 C24 H24 119.9
C24 C25 C26 120.7(2)
C24 C25 H25 119.7
C26 C25 H25 119.7
C25 C26 C21 119.4(2)
C25 C26 H26 120.3
C21 C26 H26 120.3
C32 C27 C28 119.65(19)
C32 C27 P1 121.33(16)
C28 C27 P1 118.90(16)
C29 C28 C27 120.2(2)
C29 C28 H28 119.9
C27 C28 H28 119.9
C28 C29 C30 119.8(2)
C28 C29 H29 120.1
C30 C29 H29 120.1
C31 C30 C29 120.5(2)
C31 C30 H30 119.7
C29 C30 H30 119.7
C30 C31 C32 120.1(2)
C30 C31 H31 119.9
C32 C31 H31 119.9
C31 C32 C27 119.6(2)
C31 C32 H32 120.2
C27 C32 H32 120.2
C38 C33 C34 119.5(2)
C38 C33 P1 119.47(16)
C34 C33 P1 120.55(16)
C35 C34 C33 120.0(2)
C35 C34 H34 120.0
C33 C34 H34 120.0
C34 C35 C36 120.2(2)
C34 C35 H35 119.9
C36 C35 H35 119.9
C37 C36 C35 120.0(2)
C37 C36 H36 120.0
C35 C36 H36 120.0
C36 C37 C38 120.2(2)
C36 C37 H37 119.9
C38 C37 H37 119.9
C37 C38 C33 120.1(2)
C37 C38 H38 119.9
C33 C38 H38 119.9
P2 N5 P1 139.72(12)
N5 P1 C27 115.28(9)
N5 P1 C9 106.63(9)
C27 P1 C9 107.83(10)
N5 P1 C33 112.04(10)
C27 P1 C33 108.42(10)
C9 P1 C33 106.17(9)
N5 P2 C3 108.66(9)
N5 P2 C15 114.13(9)
C3 P2 C15 108.92(10)
N5 P2 C21 109.60(10)
C3 P2 C21 107.05(10)
C15 P2 C21 108.24(10)

loop_
_geom_bond_atom_site_label_1
_geom_bond_atom_site_label_2
_geom_bond_distance
Fe1 N2 1.700(2)
Fe1 N1 1.701(2)
Fe1 N3 1.963(2)
Fe1 N4 1.976(2)
N1 O1 1.167(3)
N2 O2 1.171(3)
C1 N3 1.164(3)
C1 S1 1.624(3)
C2 N4 1.170(3)
C2 S2 1.617(3)
C3 C4 1.395(3)
C3 C8 1.394(3)
C3 P2 1.796(2)
C4 C5 1.383(3)
C4 H4 0.9500
C5 C6 1.386(3)
C5 H5 0.9500
C6 C7 1.375(3)
C6 H6 0.9500
C7 C8 1.391(3)
C7 H7 0.9500
C8 H8 0.9500
C9 C10 1.389(3)
C9 C14 1.394(3)
C9 P1 1.798(2)
C10 C11 1.378(3)
C10 H10 0.9500
C11 C12 1.386(3)
C11 H11 0.9500
C12 C13 1.380(3)
C12 H12 0.9500
C13 C14 1.388(3)
C13 H13 0.9500
C14 H14 0.9500
C15 C20 1.395(3)
C15 C16 1.400(3)
C15 P2 1.798(2)
C16 C17 1.382(3)
C16 H16 0.9500
C17 C18 1.393(4)
C17 H17 0.9500
C18 C19 1.387(3)
C18 H18 0.9500
C19 C20 1.387(3)
C19 H19 0.9500
C20 H20 0.9500
C21 C22 1.400(3)
C21 C26 1.399(3)
C21 P2 1.802(2)
C22 C23 1.387(3)
C22 H22 0.9500
C23 C24 1.383(4)
C23 H23 0.9500
C24 C25 1.375(4)
C24 H24 0.9500
C25 C26 1.393(3)
C25 H25 0.9500
C26 H26 0.9500
C27 C32 1.398(3)
C27 C28 1.399(3)
C27 P1 1.796(2)
C28 C29 1.383(3)
C28 H28 0.9500
C29 C30 1.386(3)
C29 H29 0.9500
C30 C31 1.383(3)
C30 H30 0.9500
C31 C32 1.390(3)
C31 H31 0.9500
C32 H32 0.9500
C33 C38 1.393(3)
C33 C34 1.399(3)
C33 P1 1.802(2)
C34 C35 1.385(3)
C34 H34 0.9500
C35 C36 1.386(3)
C35 H35 0.9500
C36 C37 1.389(3)
C36 H36 0.9500
C37 C38 1.385(3)
C37 H37 0.9500
C38 H38 0.9500
N5 P2 1.5795(17)
N5 P1 1.5841(17)

loop_
_geom_torsion_atom_site_label_1
_geom_torsion_atom_site_label_2
_geom_torsion_atom_site_label_3
_geom_torsion_atom_site_label_4
_geom_torsion
N2 Fe1 N1 O1 -7.9(7)
N3 Fe1 N1 O1 113.6(7)
N4 Fe1 N1 O1 -127.6(7)
N1 Fe1 N2 O2 -4.2(7)
N3 Fe1 N2 O2 -124.0(6)
N4 Fe1 N2 O2 115.9(6)
S1 C1 N3 Fe1 6(11)
N2 Fe1 N3 C1 -117(2)
N1 Fe1 N3 C1 123(2)
N4 Fe1 N3 C1 3(2)
S2 C2 N4 Fe1 -136(26)
N2 Fe1 N4 C2 -24(30)
N1 Fe1 N4 C2 95(30)
N3 Fe1 N4 C2 -146(30)
C8 C3 C4 C5 0.2(3)
P2 C3 C4 C5 -177.70(16)
C3 C4 C5 C6 -0.8(3)
C4 C5 C6 C7 0.7(3)
C5 C6 C7 C8 0.0(3)
C6 C7 C8 C3 -0.6(3)
C4 C3 C8 C7 0.5(3)
P2 C3 C8 C7 178.36(17)
C14 C9 C10 C11 -0.7(3)
P1 C9 C10 C11 -177.90(18)
C9 C10 C11 C12 0.5(4)
C10 C11 C12 C13 -0.2(4)
C11 C12 C13 C14 0.2(4)
C12 C13 C14 C9 -0.3(3)
C10 C9 C14 C13 0.6(3)
P1 C9 C14 C13 177.71(17)
C20 C15 C16 C17 -1.0(3)
P2 C15 C16 C17 172.22(17)
C15 C16 C17 C18 -0.4(3)
C16 C17 C18 C19 1.5(3)
C17 C18 C19 C20 -1.2(4)
C18 C19 C20 C15 -0.2(3)
C16 C15 C20 C19 1.3(3)
P2 C15 C20 C19 -171.75(17)
C26 C21 C22 C23 -1.0(3)
P2 C21 C22 C23 177.77(17)
C21 C22 C23 C24 0.8(3)
C22 C23 C24 C25 -0.3(4)
C23 C24 C25 C26 -0.1(4)
C24 C25 C26 C21 0.0(3)
C22 C21 C26 C25 0.6(3)
P2 C21 C26 C25 -178.15(17)
C32 C27 C28 C29 1.7(3)
P1 C27 C28 C29 177.89(17)
C27 C28 C29 C30 -0.9(3)
C28 C29 C30 C31 -0.7(3)
C29 C30 C31 C32 1.6(3)
C30 C31 C32 C27 -0.8(3)
C28 C27 C32 C31 -0.8(3)
P1 C27 C32 C31 -176.97(16)
C38 C33 C34 C35 0.6(3)
P1 C33 C34 C35 -171.40(17)
C33 C34 C35 C36 1.5(3)
C34 C35 C36 C37 -2.7(4)
C35 C36 C37 C38 1.8(4)
C36 C37 C38 C33 0.3(4)
C34 C33 C38 C37 -1.5(3)
P1 C33 C38 C37 170.62(18)
P2 N5 P1 C27 -36.3(2)
P2 N5 P1 C9 -155.92(17)
P2 N5 P1 C33 88.33(19)
C32 C27 P1 N5 90.97(18)
C28 C27 P1 N5 -85.19(18)
C32 C27 P1 C9 -150.05(17)
C28 C27 P1 C9 33.78(19)
C32 C27 P1 C33 -35.51(19)
C28 C27 P1 C33 148.33(16)
C10 C9 P1 N5 -17.0(2)
C14 C9 P1 N5 165.85(17)
C10 C9 P1 C27 -141.32(17)
C14 C9 P1 C27 41.5(2)
C10 C9 P1 C33 102.65(18)
C14 C9 P1 C33 -74.52(19)
C38 C33 P1 N5 17.9(2)
C34 C33 P1 N5 -170.07(16)
C38 C33 P1 C27 146.26(17)
C34 C33 P1 C27 -41.73(19)
C38 C33 P1 C9 -98.12(18)
C34 C33 P1 C9 73.90(19)
P1 N5 P2 C3 -131.06(18)
P1 N5 P2 C15 -9.3(2)
P1 N5 P2 C21 112.27(18)
C4 C3 P2 N5 -30.68(19)
C8 C3 P2 N5 151.43(18)
C4 C3 P2 C15 -155.56(16)
C8 C3 P2 C15 26.6(2)
C4 C3 P2 C21 87.61(18)
C8 C3 P2 C21 -90.27(19)
C20 C15 P2 N5 105.06(18)
C16 C15 P2 N5 -68.03(19)
C20 C15 P2 C3 -133.33(17)
C16 C15 P2 C3 53.58(19)
C20 C15 P2 C21 -17.3(2)
C16 C15 P2 C21 169.65(16)
C22 C21 P2 N5 -24.87(19)
C26 C21 P2 N5 153.83(17)
C22 C21 P2 C3 -142.55(17)
C26 C21 P2 C3 36.2(2)
C22 C21 P2 C15 100.17(18)
C26 C21 P2 C15 -81.12(19)
